data_1566018
loop_
_publ_author_name
'Cao, Yexia'
'Li, Huiqing'
'Yin, Aiping'

_publ_section_title
;
 A two-dimensional manganese coordination polymer: Crystal structure,
 proton conductivity and catalytic property
;
_journal_name_full 'Inorganica Chimica Acta'
_journal_page_first 120658
_journal_paper_doi 10.1016/j.ica.2021.120658
_journal_volume 529
_journal_year 2022
_chemical_formula_moiety 'C30 H22 Mn3 N8 O12, 2(H2 O)'
_chemical_formula_sum 'C30 H26 Mn3 N8 O14'
_chemical_formula_weight 887.41
_space_group_crystal_system monoclinic
_space_group_IT_number 15
_space_group_name_Hall '-C 2yc'
_space_group_name_H-M_alt 'C 1 2/c 1'
_atom_sites_solution_hydrogens geom
_atom_sites_solution_primary iterative
_atom_sites_solution_secondary difmap
_cell_angle_alpha 90.00
_cell_angle_beta 121.5320(10)
_cell_angle_gamma 90.00
_cell_formula_units_Z 4
_cell_length_a 19.9292(5)
_cell_length_b 12.4197(3)
_cell_length_c 16.6687(4)
_cell_measurement_reflns_used 9864
_cell_measurement_temperature 301.4
_cell_measurement_theta_max 25.360
_cell_measurement_theta_min 3.280
_cell_volume 3516.57(15)
_computing_cell_refinement 'SAINT V8.38A (Bruker, 2018)'
_computing_data_reduction 'SAINT V8.38A (Bruker, 2018)'
_computing_molecular_graphics 'Olex2 1.3 (Dolomanov et al., 2009)'
_computing_publication_material 'Olex2 1.3 (Dolomanov et al., 2009)'
_computing_structure_refinement 'XL  (Sheldrick, 2008)'
_computing_structure_solution 'olex2.solve (Bourhis et al., 2015)'
_diffrn_ambient_temperature 301.4
_diffrn_measured_fraction_theta_full 0.987
_diffrn_measured_fraction_theta_max 0.987
_diffrn_measurement_device_type 'CCD area detector'
_diffrn_measurement_method 'phi and omega scans'
_diffrn_radiation_monochromator graphite
_diffrn_radiation_type MoK\a
_diffrn_radiation_wavelength 0.71073
_diffrn_reflns_av_R_equivalents 0.0219
_diffrn_reflns_av_unetI/netI 0.0145
_diffrn_reflns_limit_h_max 24
_diffrn_reflns_limit_h_min -23
_diffrn_reflns_limit_k_max 14
_diffrn_reflns_limit_k_min -14
_diffrn_reflns_limit_l_max 20
_diffrn_reflns_limit_l_min -20
_diffrn_reflns_number 18109
_diffrn_reflns_theta_full 25.36
_diffrn_reflns_theta_max 25.36
_diffrn_reflns_theta_min 3.28
_diffrn_source 'fine-focus sealed tube'
_diffrn_source_current 1.2
_diffrn_source_power 0.06
_diffrn_source_voltage 50.0
_exptl_absorpt_coefficient_mu 1.141
_exptl_absorpt_correction_T_max 0.7452
_exptl_absorpt_correction_T_min 0.6847
_exptl_absorpt_correction_type multi-scan
_exptl_absorpt_process_details
;
SADABS-2016/2 (Bruker,2016/2) was used for absorption correction.
wR2(int) was 0.0593 before and 0.0355 after correction.
The Ratio of minimum to maximum transmission is 0.9188.
The \l/2 correction factor is Not present.
;
_exptl_crystal_colour colorless
_exptl_crystal_density_diffrn 1.676
_exptl_crystal_density_method 'not measured'
_exptl_crystal_description block
_exptl_crystal_F_000 1796
_exptl_crystal_size_max 0.8
_exptl_crystal_size_mid 0.5
_exptl_crystal_size_min 0.3
_refine_diff_density_max 0.517
_refine_diff_density_min -0.471
_refine_diff_density_rms 0.044
_refine_ls_extinction_method none
_refine_ls_goodness_of_fit_ref 1.058
_refine_ls_hydrogen_treatment mixed
_refine_ls_matrix_type full
_refine_ls_number_parameters 255
_refine_ls_number_reflns 3174
_refine_ls_number_restraints 0
_refine_ls_restrained_S_all 1.058
_refine_ls_R_factor_all 0.0227
_refine_ls_R_factor_gt 0.0218
_refine_ls_shift/su_max 0.000
_refine_ls_shift/su_mean 0.000
_refine_ls_structure_factor_coef Fsqd
_refine_ls_weighting_details 'calc w=1/[\s^2^(Fo^2^)+(0.0279P)^2^+4.6424P] where P=(Fo^2^+2Fc^2^)/3'
_refine_ls_weighting_scheme calc
_refine_ls_wR_factor_gt 0.0591
_refine_ls_wR_factor_ref 0.0598
_reflns_number_gt 3051
_reflns_number_total 3174
_reflns_threshold_expression >2sigma(I)
_cod_data_source_file ICA-2022-529-120658.cif
_cod_data_source_block j
_cod_database_code 1566018
_olex2_refinement_description
;
1. Fixed Uiso
 At 1.2 times of:
  All C(H) groups
 At 1.5 times of:
  All O(H,H) groups
2.a Free rotating group:
 O7(H7A,H7B)
2.b Rotating group:
 O1(H1A,H1B), O2(H2A,H2B)
2.c Aromatic/amide H refined with riding coordinates:
 C3(H3), C7(H7), C14(H14), C10(H10), C5(H5), C13(H13), C11(H11)
;
_olex2_submission_special_instructions 'No special instructions were received'

loop_
_space_group_symop_id
_space_group_symop_operation_xyz
1 'x, y, z'
2 '-x, y, -z+1/2'
3 'x+1/2, y+1/2, z'
4 '-x+1/2, y+1/2, -z+1/2'
5 '-x, -y, -z'
6 'x, -y, z-1/2'
7 '-x+1/2, -y+1/2, -z'
8 'x+1/2, -y+1/2, z-1/2'

loop_
_atom_site_label
_atom_site_type_symbol
_atom_site_fract_x
_atom_site_fract_y
_atom_site_fract_z
_atom_site_U_iso_or_equiv
_atom_site_adp_type
_atom_site_occupancy
_atom_site_symmetry_multiplicity
_atom_site_calc_flag
_atom_site_refinement_flags
_atom_site_disorder_assembly
_atom_site_disorder_group
Mn1 Mn 0.2500 0.7500 0.0000 0.01476(9) Uani 1 2 d S . .
Mn2 Mn 0.154879(13) 0.568889(18) 0.075330(15) 0.01700(8) Uani 1 1 d . . .
O6 O 0.64672(6) 0.76271(8) 0.51491(7) 0.0193(2) Uani 1 1 d . . .
O3 O 0.27828(6) 0.53656(9) 0.17003(8) 0.0239(2) Uani 1 1 d . . .
O4 O 0.31536(7) 0.69517(9) 0.14350(8) 0.0275(3) Uani 1 1 d . . .
O5 O 0.53785(6) 0.85466(9) 0.46346(8) 0.0245(2) Uani 1 1 d . . .
O1 O 0.15708(7) 0.65750(9) 0.18745(8) 0.0283(3) Uani 1 1 d . . .
H1A H 0.1904 0.7112 0.2057 0.042 Uiso 1 1 d R . .
H1B H 0.1761 0.6179 0.2381 0.042 Uiso 1 1 d R . .
O2 O 0.11393(7) 0.42583(10) 0.10570(10) 0.0372(3) Uani 1 1 d . . .
H2A H 0.1520 0.3817 0.1347 0.056 Uiso 1 1 d R . .
H2B H 0.0819 0.3938 0.0544 0.056 Uiso 1 1 d R . .
N3 N 0.71316(8) -0.08362(10) 0.44037(9) 0.0215(3) Uani 1 1 d . . .
N4 N 0.67228(7) -0.01219(10) 0.45929(9) 0.0194(3) Uani 1 1 d . . .
O7 O 0.24027(9) 0.84969(11) 0.24770(10) 0.0382(3) Uani 1 1 d G . .
H7A H 0.2214 0.9018 0.2628 0.057 Uiso 1 1 d G . .
H7B H 0.2449 0.8683 0.2016 0.057 Uiso 1 1 d G . .
N2 N 0.72538(10) -0.04432(12) 0.37674(11) 0.0315(3) Uani 1 1 d . . .
N1 N 0.69329(10) 0.05384(12) 0.35224(11) 0.0330(4) Uani 1 1 d . . .
C8 C 0.57204(9) 0.76952(12) 0.46345(10) 0.0173(3) Uani 1 1 d . . .
C1 C 0.32787(8) 0.61139(12) 0.19081(10) 0.0180(3) Uani 1 1 d . . .
C3 C 0.45100(9) 0.68793(12) 0.32779(11) 0.0190(3) Uani 1 1 d . . .
H3 H 0.4296 0.7565 0.3089 0.023 Uiso 1 1 calc R . .
C2 C 0.40779(8) 0.59796(12) 0.27797(10) 0.0180(3) Uani 1 1 d . . .
C7 C 0.44054(9) 0.49591(12) 0.30569(11) 0.0194(3) Uani 1 1 d . . .
H7 H 0.4103 0.4358 0.2743 0.023 Uiso 1 1 calc R . .
C14 C 0.51643(10) 0.27963(13) 0.38851(13) 0.0266(4) Uani 1 1 d . . .
H14 H 0.4667 0.2826 0.3808 0.032 Uiso 1 1 calc R . .
C6 C 0.51793(9) 0.48217(12) 0.37975(11) 0.0191(3) Uani 1 1 d . . .
C9 C 0.55587(9) 0.37485(12) 0.39511(11) 0.0204(3) Uani 1 1 d . . .
C4 C 0.52647(8) 0.67483(12) 0.40608(11) 0.0184(3) Uani 1 1 d . . .
C15 C 0.66108(10) 0.07181(12) 0.40391(11) 0.0218(3) Uani 1 1 d . . .
C10 C 0.63021(9) 0.36817(12) 0.40624(11) 0.0234(3) Uani 1 1 d . . .
H10 H 0.6583 0.4309 0.4133 0.028 Uiso 1 1 calc R . .
C5 C 0.56011(9) 0.57249(12) 0.43060(11) 0.0200(3) Uani 1 1 d . . .
H5 H 0.6113 0.5645 0.4815 0.024 Uiso 1 1 calc R . .
C13 C 0.55034(10) 0.18044(13) 0.39336(13) 0.0276(4) Uani 1 1 d . . .
H13 H 0.5242 0.1175 0.3912 0.033 Uiso 1 1 calc R . .
C12 C 0.62320(9) 0.17484(12) 0.40140(11) 0.0223(3) Uani 1 1 d . . .
C11 C 0.66245(9) 0.26977(13) 0.40684(12) 0.0243(3) Uani 1 1 d . . .
H11 H 0.7108 0.2668 0.4109 0.029 Uiso 1 1 calc R . .

loop_
_atom_site_aniso_label
_atom_site_aniso_U_11
_atom_site_aniso_U_22
_atom_site_aniso_U_33
_atom_site_aniso_U_23
_atom_site_aniso_U_13
_atom_site_aniso_U_12
Mn1 0.01386(16) 0.01165(16) 0.01592(17) 0.00051(11) 0.00582(13) -0.00267(11)
Mn2 0.01540(13) 0.01671(13) 0.01699(13) 0.00307(8) 0.00715(10) 0.00065(8)
O6 0.0132(5) 0.0206(5) 0.0206(5) -0.0038(4) 0.0063(4) -0.0012(4)
O3 0.0143(5) 0.0234(6) 0.0245(6) -0.0003(5) 0.0035(5) -0.0013(4)
O4 0.0249(6) 0.0242(6) 0.0196(6) 0.0057(5) 0.0020(5) 0.0020(5)
O5 0.0173(5) 0.0184(5) 0.0305(6) -0.0073(5) 0.0073(5) 0.0013(4)
O1 0.0393(7) 0.0245(6) 0.0241(6) 0.0031(5) 0.0186(5) 0.0024(5)
O2 0.0259(6) 0.0322(7) 0.0408(8) 0.0117(6) 0.0087(6) -0.0083(5)
N3 0.0279(7) 0.0162(6) 0.0236(7) 0.0031(5) 0.0156(6) 0.0064(5)
N4 0.0226(7) 0.0151(6) 0.0213(7) 0.0024(5) 0.0121(6) 0.0044(5)
O7 0.0533(8) 0.0322(7) 0.0397(8) -0.0058(6) 0.0317(7) -0.0079(6)
N2 0.0491(9) 0.0220(7) 0.0363(8) 0.0087(6) 0.0312(8) 0.0123(6)
N1 0.0534(10) 0.0220(7) 0.0368(9) 0.0120(6) 0.0327(8) 0.0149(7)
C8 0.0161(7) 0.0171(7) 0.0177(7) -0.0006(6) 0.0081(6) -0.0003(6)
C1 0.0151(7) 0.0188(7) 0.0168(7) -0.0018(6) 0.0060(6) 0.0029(6)
C3 0.0169(7) 0.0151(7) 0.0210(7) 0.0005(6) 0.0072(6) 0.0027(6)
C2 0.0150(7) 0.0183(7) 0.0168(7) 0.0005(6) 0.0055(6) 0.0014(6)
C7 0.0173(7) 0.0156(7) 0.0206(8) -0.0019(6) 0.0066(6) -0.0017(6)
C14 0.0209(8) 0.0196(8) 0.0392(10) 0.0028(7) 0.0157(8) 0.0018(6)
C6 0.0175(7) 0.0159(7) 0.0206(7) 0.0022(6) 0.0077(6) 0.0024(6)
C9 0.0187(7) 0.0157(7) 0.0207(8) 0.0022(6) 0.0060(6) 0.0031(6)
C4 0.0157(7) 0.0168(7) 0.0200(7) -0.0025(6) 0.0075(6) -0.0006(6)
C15 0.0261(8) 0.0176(8) 0.0211(8) 0.0037(6) 0.0119(7) 0.0049(6)
C10 0.0204(8) 0.0160(7) 0.0279(8) 0.0035(6) 0.0085(7) 0.0001(6)
C5 0.0139(7) 0.0190(8) 0.0197(8) 0.0002(6) 0.0036(6) 0.0019(6)
C13 0.0287(9) 0.0150(8) 0.0387(10) 0.0033(7) 0.0174(8) -0.0002(6)
C12 0.0269(8) 0.0161(7) 0.0216(8) 0.0047(6) 0.0110(7) 0.0060(6)
C11 0.0202(8) 0.0222(8) 0.0289(9) 0.0057(6) 0.0116(7) 0.0055(6)

loop_
_atom_type_symbol
_atom_type_description
_atom_type_scat_dispersion_real
_atom_type_scat_dispersion_imag
_atom_type_scat_source
C C 0.0033 0.0016 'International Tables Vol C Tables 4.2.6.8 and 6.1.1.4'
H H 0.0000 0.0000 'International Tables Vol C Tables 4.2.6.8 and 6.1.1.4'
Mn Mn 0.3368 0.7283 'International Tables Vol C Tables 4.2.6.8 and 6.1.1.4'
N N 0.0061 0.0033 'International Tables Vol C Tables 4.2.6.8 and 6.1.1.4'
O O 0.0106 0.0060 'International Tables Vol C Tables 4.2.6.8 and 6.1.1.4'

loop_
_geom_angle_atom_site_label_1
_geom_angle_atom_site_label_2
_geom_angle_atom_site_label_3
_geom_angle
_geom_angle_site_symmetry_1
_geom_angle_site_symmetry_3
O6 Mn1 O6 180.00(5) 2_655 8_465
O6 Mn1 N3 97.16(4) 2_655 8_455
O6 Mn1 N3 82.84(4) 8_465 8_455
O6 Mn1 N3 82.84(4) 2_655 2_665
O6 Mn1 N3 97.16(4) 8_465 2_665
O4 Mn1 O6 95.17(4) 7_565 8_465
O4 Mn1 O6 95.17(4) . 2_655
O4 Mn1 O6 84.83(4) . 8_465
O4 Mn1 O6 84.83(4) 7_565 2_655
O4 Mn1 O4 180.00(6) 7_565 .
O4 Mn1 N3 86.06(5) . 2_665
O4 Mn1 N3 86.06(5) 7_565 8_455
O4 Mn1 N3 93.94(5) 7_565 2_665
O4 Mn1 N3 93.94(5) . 8_455
N3 Mn1 N3 180.0 2_665 8_455
O6 Mn2 O5 57.09(4) 8_465 8_465
O3 Mn2 O6 106.49(4) . 8_465
O3 Mn2 O5 163.31(4) . 8_465
O3 Mn2 N4 86.64(5) . 8_455
O1 Mn2 O6 83.06(4) . 8_465
O1 Mn2 O3 87.82(5) . .
O1 Mn2 O5 92.56(4) . 8_465
O1 Mn2 N4 164.97(5) . 8_455
O2 Mn2 O6 157.09(4) . 8_465
O2 Mn2 O3 95.92(5) . .
O2 Mn2 O5 100.71(4) . 8_465
O2 Mn2 O1 93.25(5) . .
O2 Mn2 N4 101.20(5) . 8_455
N4 Mn2 O6 85.14(4) 8_455 8_465
N4 Mn2 O5 88.80(5) 8_455 8_465
Mn1 O6 Mn2 105.03(4) 2_655 8_566
C8 O6 Mn1 139.45(10) . 2_655
C8 O6 Mn2 91.42(8) . 8_566
C1 O3 Mn2 119.50(10) . .
C1 O4 Mn1 140.42(10) . .
C8 O5 Mn2 91.58(9) . 8_566
Mn2 O1 H1A 111.0 . .
Mn2 O1 H1B 110.7 . .
H1A O1 H1B 103.1 . .
Mn2 O2 H2A 109.5 . .
Mn2 O2 H2B 109.3 . .
H2A O2 H2B 104.3 . .
N4 N3 Mn1 126.87(10) . 2_645
N2 N3 Mn1 123.32(10) . 2_645
N2 N3 N4 109.71(12) . .
N3 N4 Mn2 112.26(9) . 8_556
C15 N4 Mn2 142.73(11) . 8_556
C15 N4 N3 104.83(12) . .
H7A O7 H7B 109.5 . .
N3 N2 N1 109.11(13) . .
C15 N1 N2 105.65(13) . .
O6 C8 C4 119.07(13) . .
O5 C8 O6 119.86(13) . .
O5 C8 C4 121.06(13) . .
O3 C1 C2 117.67(13) . .
O4 C1 O3 124.69(14) . .
O4 C1 C2 117.63(13) . .
C2 C3 H3 120.2 . .
C2 C3 C4 119.62(14) . .
C4 C3 H3 120.2 . .
C3 C2 C1 120.07(13) . .
C7 C2 C1 119.94(13) . .
C7 C2 C3 119.88(13) . .
C2 C7 H7 119.5 . .
C2 C7 C6 121.08(14) . .
C6 C7 H7 119.5 . .
C9 C14 H14 119.6 . .
C13 C14 H14 119.6 . .
C13 C14 C9 120.81(15) . .
C7 C6 C9 119.33(14) . .
C5 C6 C7 118.50(14) . .
C5 C6 C9 121.78(13) . .
C14 C9 C6 122.18(14) . .
C14 C9 C10 118.43(14) . .
C10 C9 C6 119.01(14) . .
C3 C4 C8 120.47(13) . .
C3 C4 C5 119.95(14) . .
C5 C4 C8 119.58(13) . .
N4 C15 N1 110.69(13) . .
N4 C15 C12 126.64(14) . .
N1 C15 C12 122.56(14) . .
C9 C10 H10 119.6 . .
C11 C10 C9 120.80(14) . .
C11 C10 H10 119.6 . .
C6 C5 C4 120.74(14) . .
C6 C5 H5 119.6 . .
C4 C5 H5 119.6 . .
C14 C13 H13 119.9 . .
C14 C13 C12 120.21(15) . .
C12 C13 H13 119.9 . .
C13 C12 C15 122.68(14) . .
C13 C12 C11 119.19(14) . .
C11 C12 C15 118.13(14) . .
C10 C11 C12 120.46(15) . .
C10 C11 H11 119.8 . .
C12 C11 H11 119.8 . .

loop_
_geom_bond_atom_site_label_1
_geom_bond_atom_site_label_2
_geom_bond_distance
_geom_bond_site_symmetry_2
Mn1 O6 2.2043(10) 8_465
Mn1 O6 2.2043(10) 2_655
Mn1 O4 2.1502(11) .
Mn1 O4 2.1502(11) 7_565
Mn1 N3 2.2435(13) 8_455
Mn1 N3 2.2435(13) 2_665
Mn2 O6 2.2898(10) 8_465
Mn2 O3 2.1543(11) .
Mn2 O5 2.2955(11) 8_465
Mn2 O1 2.1495(12) .
Mn2 O2 2.1239(12) .
Mn2 N4 2.2492(13) 8_455
O6 Mn1 2.2043(10) 2_655
O6 Mn2 2.2898(10) 8_566
O6 C8 1.2738(18) .
O3 C1 1.2658(19) .
O4 C1 1.2494(19) .
O5 Mn2 2.2955(11) 8_566
O5 C8 1.2579(18) .
O1 H1A 0.8754 .
O1 H1B 0.8743 .
O2 H2A 0.8517 .
O2 H2B 0.8517 .
N3 Mn1 2.2435(13) 2_645
N3 N4 1.3487(18) .
N3 N2 1.301(2) .
N4 Mn2 2.2492(13) 8_556
N4 C15 1.332(2) .
O7 H7A 0.8496 .
O7 H7B 0.8516 .
N2 N1 1.337(2) .
N1 C15 1.335(2) .
C8 C4 1.488(2) .
C1 C2 1.502(2) .
C3 H3 0.9300 .
C3 C2 1.390(2) .
C3 C4 1.392(2) .
C2 C7 1.389(2) .
C7 H7 0.9300 .
C7 C6 1.393(2) .
C14 H14 0.9300 .
C14 C9 1.392(2) .
C14 C13 1.387(2) .
C6 C9 1.487(2) .
C6 C5 1.392(2) .
C9 C10 1.396(2) .
C4 C5 1.395(2) .
C15 C12 1.475(2) .
C10 H10 0.9300 .
C10 C11 1.378(2) .
C5 H5 0.9300 .
C13 H13 0.9300 .
C13 C12 1.388(2) .
C12 C11 1.391(2) .
C11 H11 0.9300 .

loop_
_geom_hbond_atom_site_label_D
_geom_hbond_atom_site_label_H
_geom_hbond_atom_site_label_A
_geom_hbond_distance_DH
_geom_hbond_distance_HA
_geom_hbond_distance_DA
_geom_hbond_angle_DHA
_geom_hbond_site_symmetry_A
O1 H1A O7 0.88 1.93 2.7773(18) 163.7 .
O1 H1B N1 0.87 1.92 2.7658(18) 162.3 3_455
O2 H2A O7 0.85 2.05 2.8074(19) 147.5 4_545
O7 H7A O3 0.85 2.01 2.8167(18) 157.7 4
O7 H7B N2 0.85 2.01 2.8266(19) 159.9 2_665

loop_
_geom_torsion_atom_site_label_1
_geom_torsion_atom_site_label_2
_geom_torsion_atom_site_label_3
_geom_torsion_atom_site_label_4
_geom_torsion
_geom_torsion_site_symmetry_1
_geom_torsion_site_symmetry_2
_geom_torsion_site_symmetry_3
_geom_torsion_site_symmetry_4
Mn1 O6 C8 O5 -112.94(16) 2_655 . . .
Mn1 O6 C8 C4 68.7(2) 2_655 . . .
Mn1 O4 C1 O3 -32.4(3) . . . .
Mn1 O4 C1 C2 146.92(13) . . . .
Mn1 N3 N4 Mn2 7.10(15) 2_645 . . 8_556
Mn1 N3 N4 C15 -176.73(11) 2_645 . . .
Mn1 N3 N2 N1 176.85(11) 2_645 . . .
Mn2 O6 C8 O5 2.39(15) 8_566 . . .
Mn2 O6 C8 C4 -175.93(12) 8_566 . . .
Mn2 O3 C1 O4 -20.0(2) . . . .
Mn2 O3 C1 C2 160.74(10) . . . .
Mn2 O5 C8 O6 -2.39(15) 8_566 . . .
Mn2 O5 C8 C4 175.90(13) 8_566 . . .
Mn2 N4 C15 N1 174.32(13) 8_556 . . .
Mn2 N4 C15 C12 -2.1(3) 8_556 . . .
O6 Mn1 O4 C1 74.33(17) 8_465 . . .
O6 Mn1 O4 C1 -105.67(17) 2_655 . . .
O6 Mn2 O3 C1 9.02(12) 8_465 . . .
O6 C8 C4 C3 -158.63(14) . . . .
O6 C8 C4 C5 20.7(2) . . . .
O3 C1 C2 C3 -151.28(15) . . . .
O3 C1 C2 C7 32.6(2) . . . .
O4 Mn1 O4 C1 44.3(2) 7_565 . . .
O4 C1 C2 C3 29.4(2) . . . .
O4 C1 C2 C7 -146.77(15) . . . .
O5 Mn2 O3 C1 18.5(2) 8_465 . . .
O5 C8 C4 C3 23.1(2) . . . .
O5 C8 C4 C5 -157.58(15) . . . .
O1 Mn2 O3 C1 -73.09(11) . . . .
O2 Mn2 O3 C1 -166.14(11) . . . .
N3 Mn1 O4 C1 171.89(17) 2_665 . . .
N3 Mn1 O4 C1 -8.11(17) 8_455 . . .
N3 N4 C15 N1 0.17(18) . . . .
N3 N4 C15 C12 -176.23(15) . . . .
N3 N2 N1 C15 -0.1(2) . . . .
N4 Mn2 O3 C1 92.94(11) 8_455 . . .
N4 N3 N2 N1 0.2(2) . . . .
N4 C15 C12 C13 -50.6(2) . . . .
N4 C15 C12 C11 129.73(18) . . . .
N2 N3 N4 Mn2 -176.41(11) . . . 8_556
N2 N3 N4 C15 -0.24(17) . . . .
N2 N1 C15 N4 -0.1(2) . . . .
N2 N1 C15 C12 176.53(15) . . . .
N1 C15 C12 C13 133.36(19) . . . .
N1 C15 C12 C11 -46.3(2) . . . .
C8 C4 C5 C6 178.15(14) . . . .
C1 C2 C7 C6 172.56(14) . . . .
C3 C2 C7 C6 -3.6(2) . . . .
C3 C4 C5 C6 -2.5(2) . . . .
C2 C3 C4 C8 -176.67(14) . . . .
C2 C3 C4 C5 4.0(2) . . . .
C2 C7 C6 C9 -167.92(14) . . . .
C2 C7 C6 C5 5.0(2) . . . .
C7 C6 C9 C14 -42.4(2) . . . .
C7 C6 C9 C10 130.36(16) . . . .
C7 C6 C5 C4 -2.0(2) . . . .
C14 C9 C10 C11 2.6(2) . . . .
C14 C13 C12 C15 -178.07(16) . . . .
C14 C13 C12 C11 1.6(3) . . . .
C6 C9 C10 C11 -170.46(15) . . . .
C9 C14 C13 C12 -2.4(3) . . . .
C9 C6 C5 C4 170.80(15) . . . .
C9 C10 C11 C12 -3.5(3) . . . .
C4 C3 C2 C1 -177.13(14) . . . .
C4 C3 C2 C7 -1.0(2) . . . .
C15 C12 C11 C10 -179.00(15) . . . .
C5 C6 C9 C14 144.85(17) . . . .
C5 C6 C9 C10 -42.4(2) . . . .
C13 C14 C9 C6 173.15(16) . . . .
C13 C14 C9 C10 0.3(3) . . . .
C13 C12 C11 C10 1.3(2) . . . .
